data_7109562
loop_
_publ_author_name
'Ting Han'
'Yijia Zhang'
'Xiao Feng'
'Zhengguo Lin'
'Bin Tong'
'Jianbing Shi'
'Junge Zhi'
'Yuping Dong'

_publ_section_title
;
 Reversible and hydrogen bonding-assisted piezochromic luminescence for
 solid-state tetraaryl-buta-1,3-diene
;
_journal_name_full Chem.Commun.
_journal_page_first 7049
_journal_paper_doi 10.1039/c3cc42644k
_journal_volume 49
_journal_year 2013
_chemical_formula_sum 'C19 H19 N0 O3'
_chemical_formula_weight 295.34
_chemical_name_systematic
;
?
;
_space_group_IT_number 2
_symmetry_space_group_name_Hall '-P 1'
_symmetry_space_group_name_H-M 'P -1'
_atom_sites_solution_hydrogens geom
_atom_sites_solution_primary direct
_atom_sites_solution_secondary difmap
_audit_creation_method SHELXL-97
_cell_angle_alpha 94.621(7)
_cell_angle_beta 94.116(7)
_cell_angle_gamma 97.738(6)
_cell_formula_units_Z 2
_cell_length_a 6.1724(5)
_cell_length_b 7.5580(7)
_cell_length_c 17.4798(17)
_cell_measurement_temperature 296(2)
_cell_volume 802.58(13)
_computing_structure_refinement 'SHELXL-97 (Sheldrick, 2008)'
_computing_structure_solution 'SHELXS-97 (Sheldrick, 2008)'
_diffrn_ambient_temperature 296(2)
_diffrn_measured_fraction_theta_full 0.885
_diffrn_measured_fraction_theta_max 0.885
_diffrn_radiation_monochromator graphite
_diffrn_radiation_source 'fine-focus sealed tube'
_diffrn_radiation_type CuK\a
_diffrn_radiation_wavelength 1.54178
_diffrn_reflns_av_R_equivalents 0.0270
_diffrn_reflns_av_sigmaI/netI 0.0362
_diffrn_reflns_limit_h_max 3
_diffrn_reflns_limit_h_min -3
_diffrn_reflns_limit_k_max 4
_diffrn_reflns_limit_k_min -4
_diffrn_reflns_limit_l_max 7
_diffrn_reflns_limit_l_min -9
_diffrn_reflns_number 517
_diffrn_reflns_theta_full 25.04
_diffrn_reflns_theta_max 25.04
_diffrn_reflns_theta_min 6.24
_exptl_absorpt_coefficient_mu 0.656
_exptl_absorpt_correction_T_max 0.9023
_exptl_absorpt_correction_T_min 0.8584
_exptl_crystal_density_diffrn 1.222
_exptl_crystal_density_method 'not measured'
_exptl_crystal_F_000 314
_exptl_crystal_size_max 0.24
_exptl_crystal_size_mid 0.20
_exptl_crystal_size_min 0.16
_refine_diff_density_max 0.248
_refine_diff_density_min -0.216
_refine_diff_density_rms 0.067
_refine_ls_extinction_method none
_refine_ls_goodness_of_fit_ref 3.061
_refine_ls_hydrogen_treatment mixed
_refine_ls_matrix_type full
_refine_ls_number_parameters 199
_refine_ls_number_reflns 247
_refine_ls_number_restraints 471
_refine_ls_restrained_S_all 1.081
_refine_ls_R_factor_all 0.0897
_refine_ls_R_factor_gt 0.0885
_refine_ls_shift/su_max 0.000
_refine_ls_shift/su_mean 0.000
_refine_ls_structure_factor_coef Fsqd
_refine_ls_weighting_details 'calc w=1/[\s^2^(Fo^2^)+(0.2000P)^2^+0.0000P] where P=(Fo^2^+2Fc^2^)/3'
_refine_ls_weighting_scheme calc
_refine_ls_wR_factor_gt 0.2780
_refine_ls_wR_factor_ref 0.2815
_reflns_number_gt 230
_reflns_number_total 247
_reflns_threshold_expression >2sigma(I)
_cod_data_source_file c3cc42644k.txt
_cod_data_source_block 1
_cod_original_cell_volume 802.57(13)
_cod_database_code 7109562

loop_
_symmetry_equiv_pos_as_xyz
'x, y, z'
'-x, -y, -z'

loop_
_atom_site_label
_atom_site_type_symbol
_atom_site_fract_x
_atom_site_fract_y
_atom_site_fract_z
_atom_site_U_iso_or_equiv
_atom_site_adp_type
_atom_site_occupancy
_atom_site_symmetry_multiplicity
_atom_site_calc_flag
_atom_site_refinement_flags
O1 O 0.7420(14) 0.6587(9) 0.1250(6) 0.063(5) Uani 1 1 d U
H1 H 0.7501 0.7117 0.0859 0.094 Uiso 1 1 calc R
O2 O 0.4468(15) 0.7627(10) 0.1060(7) 0.057(6) Uani 1 1 d U
O3 O 0.8355(18) 0.7437(13) 0.9861(8) 0.085(6) Uani 1 1 d U
C1 C 0.545(3) 0.684(2) 0.1582(15) 0.042(6) Uani 1 1 d U
C2 C 0.504(3) 0.603(2) 0.2254(12) 0.039(5) Uani 1 1 d DU
C3 C 0.641(2) 0.5106(17) 0.2540(12) 0.038(5) Uani 1 1 d DU
H3 H 0.7706 0.4897 0.2334 0.046 Uiso 1 1 calc R
C4 C 0.566(2) 0.4452(18) 0.3211(11) 0.035(5) Uani 1 1 d DU
H4 H 0.6534 0.3769 0.3485 0.043 Uiso 1 1 calc R
C5 C 0.379(3) 0.475(2) 0.3477(11) 0.037(5) Uani 1 1 d DU
C6 C 0.242(2) 0.5736(17) 0.3133(11) 0.037(5) Uani 1 1 d DU
H6 H 0.1116 0.5935 0.3337 0.044 Uiso 1 1 calc R
C7 C 0.304(2) 0.6465(16) 0.2448(10) 0.038(5) Uani 1 1 d DU
H7 H 0.2203 0.7155 0.2163 0.046 Uiso 1 1 calc R
C8 C 0.291(3) 0.390(2) 0.4154(13) 0.036(5) Uani 1 1 d U
C9 C 0.4033(15) 0.4307(15) 0.4881(11) 0.038(5) Uani 1 1 d U
H9 H 0.3509 0.3624 0.5266 0.046 Uiso 1 1 calc R
C10 C 0.085(3) 0.250(2) 0.4127(12) 0.037(5) Uani 1 1 d U
C11 C 0.065(2) 0.1516(18) 0.3422(9) 0.038(5) Uani 1 1 d U
H11 H 0.1611 0.1731 0.3043 0.045 Uiso 1 1 calc R
C12 C -0.127(2) 0.0073(18) 0.3330(9) 0.041(5) Uani 1 1 d U
H12 H -0.1474 -0.0731 0.2891 0.049 Uiso 1 1 calc R
C13 C -0.271(2) -0.0088(18) 0.3875(10) 0.042(6) Uani 1 1 d U
H13 H -0.3969 -0.0928 0.3774 0.051 Uiso 1 1 calc R
C14 C -0.240(3) 0.0976(18) 0.4600(9) 0.041(5) Uani 1 1 d U
H14 H -0.3333 0.0803 0.4990 0.049 Uiso 1 1 calc R
C15 C -0.054(2) 0.2318(17) 0.4669(9) 0.038(5) Uani 1 1 d U
H15 H -0.0284 0.3107 0.5113 0.046 Uiso 1 1 calc R
C16 C 1.008(2) 0.707(2) 0.9446(11) 0.086(6) Uani 1 1 d U
H16A H 0.9877 0.5803 0.9262 0.103 Uiso 1 1 calc R
H16B H 1.1444 0.7332 0.9772 0.103 Uiso 1 1 calc R
C17 C 1.017(2) 0.8115(19) 0.8817(10) 0.088(6) Uani 1 1 d U
H17A H 1.0513 0.7426 0.8360 0.106 Uiso 1 1 calc R
H17B H 1.1282 0.9161 0.8929 0.106 Uiso 1 1 calc R
C18 C 0.800(2) 0.8642(18) 0.8709(10) 0.087(6) Uani 1 1 d U
H18A H 0.8119 0.9918 0.8655 0.105 Uiso 1 1 calc R
H18B H 0.7213 0.8000 0.8248 0.105 Uiso 1 1 calc R
C19 C 0.688(3) 0.822(2) 0.9370(12) 0.088(6) Uani 1 1 d U
H19A H 0.6481 0.9292 0.9630 0.106 Uiso 1 1 calc R
H19B H 0.5559 0.7378 0.9221 0.106 Uiso 1 1 calc R

loop_
_atom_site_aniso_label
_atom_site_aniso_U_11
_atom_site_aniso_U_22
_atom_site_aniso_U_33
_atom_site_aniso_U_23
_atom_site_aniso_U_13
_atom_site_aniso_U_12
O1 0.067(8) 0.102(8) 0.022(10) 0.003(6) 0.015(8) 0.019(6)
O2 0.071(9) 0.088(8) 0.017(10) 0.017(7) 0.012(7) 0.022(6)
O3 0.081(12) 0.161(10) 0.029(12) 0.036(8) 0.023(7) 0.044(8)
C1 0.041(8) 0.071(8) 0.012(9) 0.005(6) 0.003(7) 0.006(6)
C2 0.041(8) 0.070(7) 0.007(9) 0.008(6) 0.007(7) 0.003(6)
C3 0.038(8) 0.067(7) 0.010(9) 0.006(6) 0.006(6) 0.007(6)
C4 0.037(8) 0.063(7) 0.007(9) 0.004(6) 0.005(6) 0.005(5)
C5 0.037(8) 0.064(7) 0.008(9) 0.006(6) 0.004(6) -0.002(6)
C6 0.036(8) 0.066(7) 0.009(9) 0.004(6) 0.005(6) 0.004(5)
C7 0.037(8) 0.067(7) 0.009(9) 0.005(6) 0.002(6) 0.007(6)
C8 0.036(8) 0.065(7) 0.006(9) 0.002(6) 0.004(6) 0.002(5)
C9 0.039(8) 0.065(7) 0.009(9) 0.004(6) 0.005(6) 0.000(6)
C10 0.038(8) 0.064(7) 0.008(9) 0.003(6) 0.006(6) 0.000(5)
C11 0.037(8) 0.065(7) 0.009(9) 0.003(6) 0.006(6) -0.003(5)
C12 0.040(8) 0.068(7) 0.010(10) -0.003(6) 0.008(7) -0.004(6)
C13 0.040(8) 0.072(8) 0.010(10) -0.001(6) 0.007(7) -0.009(6)
C14 0.042(8) 0.067(8) 0.009(10) -0.001(6) 0.008(7) -0.005(6)
C15 0.037(8) 0.066(7) 0.009(9) 0.001(6) 0.007(6) -0.002(6)
C16 0.077(12) 0.164(10) 0.029(12) 0.040(9) 0.021(8) 0.039(8)
C17 0.081(11) 0.166(10) 0.032(12) 0.039(9) 0.024(8) 0.042(8)
C18 0.083(12) 0.164(10) 0.031(12) 0.039(9) 0.019(8) 0.044(8)
C19 0.080(12) 0.167(10) 0.031(12) 0.038(9) 0.023(8) 0.041(8)

loop_
_atom_type_symbol
_atom_type_description
_atom_type_scat_dispersion_real
_atom_type_scat_dispersion_imag
_atom_type_scat_source
C C 0.0181 0.0091 'International Tables Vol C Tables 4.2.6.8 and 6.1.1.4'
H H 0.0000 0.0000 'International Tables Vol C Tables 4.2.6.8 and 6.1.1.4'
N N 0.0311 0.0180 'International Tables Vol C Tables 4.2.6.8 and 6.1.1.4'
O O 0.0492 0.0322 'International Tables Vol C Tables 4.2.6.8 and 6.1.1.4'

loop_
_geom_angle_atom_site_label_1
_geom_angle_atom_site_label_2
_geom_angle_atom_site_label_3
_geom_angle
_geom_angle_site_symmetry_3
C16 O3 C19 107.7(19) .
O2 C1 C2 140(3) .
O2 C1 O1 102(2) .
C2 C1 O1 117(2) .
C3 C2 C7 135(2) .
C3 C2 C1 120(3) .
C7 C2 C1 106(2) .
C2 C3 C4 109.4(19) .
C5 C4 C3 124(2) .
C4 C5 C6 123(2) .
C4 C5 C8 123(2) .
C6 C5 C8 114(2) .
C5 C6 C7 117.5(18) .
C2 C7 C6 111.7(18) .
C9 C8 C5 120.1(19) .
C9 C8 C10 114(2) .
C5 C8 C10 125(2) .
C8 C9 C9 128(2) 2_666
C15 C10 C11 126(2) .
C15 C10 C8 126(2) .
C11 C10 C8 107.6(19) .
C10 C11 C12 112.9(17) .
C13 C12 C11 121.1(16) .
C12 C13 C14 123.0(17) .
C15 C14 C13 113.9(16) .
C10 C15 C14 123(2) .
O3 C16 C17 109.1(18) .
C16 C17 C18 105.0(15) .
C19 C18 C17 107.4(16) .
O3 C19 C18 106.7(17) .

loop_
_geom_bond_atom_site_label_1
_geom_bond_atom_site_label_2
_geom_bond_distance
_geom_bond_site_symmetry_2
O1 C1 1.412(17) .
O2 C1 1.29(2) .
O3 C16 1.378(13) .
O3 C19 1.422(15) .
C1 C2 1.393(17) .
C2 C3 1.265(15) .
C2 C7 1.376(15) .
C3 C4 1.393(15) .
C4 C5 1.317(14) .
C5 C6 1.342(14) .
C5 C8 1.490(16) .
C6 C7 1.413(13) .
C8 C9 1.394(18) .
C8 C10 1.537(16) .
C9 C9 1.49(2) 2_666
C10 C15 1.327(15) .
C10 C11 1.375(18) .
C11 C12 1.487(13) .
C12 C13 1.353(13) .
C13 C14 1.431(17) .
C14 C15 1.418(12) .
C16 C17 1.407(16) .
C17 C18 1.451(13) .
C18 C19 1.425(17) .
